data_7106391
loop_
_publ_author_name
'Igor O. Koshevoy'
'Chia-Li Lin'
'Antti J. Karttunen'
'Matti Haukka'
'Chun-Wei Shih'
'Pi-Tai Chou'
'Sergey P. Tunik'
'Tapani A. Pakkanen'

_publ_section_title
;
 Octanuclear gold(I) alkynyl-diphosphine clusters showing thermochromic
 luminescence
;
_journal_name_full Chem.Commun.
_journal_page_first 5533
_journal_paper_doi 10.1039/c1cc11352f
_journal_volume 47
_journal_year 2011
_chemical_formula_moiety 'C80 H94 Au8 N8 P4, 0.5(C4 H10 O), 2(F6 P), 2.5(C H2 Cl2)'
_chemical_formula_sum 'C84.5 H104 Au8 Cl5 F12 N8 O0.5 P6'
_chemical_formula_weight 3406.56
_chemical_name_systematic
;
?
;
_space_group_IT_number 14
_symmetry_cell_setting monoclinic
_symmetry_space_group_name_Hall '-P 2yn'
_symmetry_space_group_name_H-M 'P 1 21/n 1'
_atom_sites_solution_hydrogens geom
_atom_sites_solution_primary direct
_atom_sites_solution_secondary difmap
_audit_creation_method SHELXL-97
_cell_angle_alpha 90.00
_cell_angle_beta 92.2450(10)
_cell_angle_gamma 90.00
_cell_formula_units_Z 4
_cell_length_a 24.3129(6)
_cell_length_b 16.0611(4)
_cell_length_c 28.0596(7)
_cell_measurement_reflns_used 9785
_cell_measurement_temperature 100(2)
_cell_measurement_theta_max 27.35
_cell_measurement_theta_min 2.52
_cell_volume 10948.6(5)
_computing_cell_refinement 'SAINT (Bruker AXS, 2009)'
_computing_data_collection 'APEX2 (Bruker AXS, 2010)'
_computing_data_reduction 'SAINT (Bruker AXS, 2009)'
_computing_molecular_graphics 'Diamond v.3.2f (Brandenburg, 2010)'
_computing_publication_material 'SHELXL-97 (Sheldrick, 2008)'
_computing_structure_refinement 'SHELXL-97 (Sheldrick, 2008)'
_computing_structure_solution 'SHELXS-97 (Sheldrick, 2008)'
_diffrn_ambient_temperature 100(2)
_diffrn_detector_area_resol_mean 16
_diffrn_measured_fraction_theta_full 0.998
_diffrn_measured_fraction_theta_max 0.998
_diffrn_measurement_device '62mm x 62mm CCD camera on three-circle goniostat'
_diffrn_measurement_device_type 'Bruker SMART APEX II CCD'
_diffrn_measurement_method '\f scans and \w scans'
_diffrn_radiation_monochromator 'flat graphite crystal'
_diffrn_radiation_source 'fine-focus sealed tube'
_diffrn_radiation_type MoK\a
_diffrn_radiation_wavelength 0.71073
_diffrn_reflns_av_R_equivalents 0.0368
_diffrn_reflns_av_sigmaI/netI 0.0429
_diffrn_reflns_limit_h_max 31
_diffrn_reflns_limit_h_min -31
_diffrn_reflns_limit_k_max 20
_diffrn_reflns_limit_k_min -17
_diffrn_reflns_limit_l_max 36
_diffrn_reflns_limit_l_min -33
_diffrn_reflns_number 91935
_diffrn_reflns_theta_full 27.42
_diffrn_reflns_theta_max 27.42
_diffrn_reflns_theta_min 1.09
_exptl_absorpt_coefficient_mu 10.948
_exptl_absorpt_correction_T_max 0.5595
_exptl_absorpt_correction_T_min 0.1883
_exptl_absorpt_correction_type analytical
_exptl_absorpt_process_details 'SADABS (Sheldrick, 2008)'
_exptl_crystal_colour yellow
_exptl_crystal_density_diffrn 2.067
_exptl_crystal_density_method 'not measured'
_exptl_crystal_description plate
_exptl_crystal_F_000 6344
_exptl_crystal_size_max 0.23
_exptl_crystal_size_mid 0.14
_exptl_crystal_size_min 0.06
_refine_diff_density_max 5.177
_refine_diff_density_min -2.286
_refine_diff_density_rms 0.216
_refine_ls_extinction_method none
_refine_ls_goodness_of_fit_ref 1.030
_refine_ls_hydrogen_treatment constr
_refine_ls_matrix_type full
_refine_ls_number_parameters 1176
_refine_ls_number_reflns 24912
_refine_ls_number_restraints 62
_refine_ls_restrained_S_all 1.031
_refine_ls_R_factor_all 0.0662
_refine_ls_R_factor_gt 0.0430
_refine_ls_shift/su_max 0.002
_refine_ls_shift/su_mean 0.000
_refine_ls_structure_factor_coef Fsqd
_refine_ls_weighting_details 'calc w=1/[\s^2^(Fo^2^)+(0.0401P)^2^+138.2224P] where P=(Fo^2^+2Fc^2^)/3'
_refine_ls_weighting_scheme calc
_refine_ls_wR_factor_gt 0.0988
_refine_ls_wR_factor_ref 0.1100
_reflns_number_gt 18954
_reflns_number_total 24912
_reflns_threshold_expression >2sigma(I)
_cod_data_source_file c1cc11352f.txt
_cod_data_source_block 2
_cod_original_sg_symbol_H-M 'P 21/n'
_cod_original_formula_sum 'C84.50 H104 Au8 Cl5 F12 N8 O0.50 P6'
_cod_database_code 7106391

loop_
_symmetry_equiv_pos_as_xyz
'x, y, z'
'-x+1/2, y+1/2, -z+1/2'
'-x, -y, -z'
'x-1/2, -y-1/2, z-1/2'

loop_
_atom_site_label
_atom_site_type_symbol
_atom_site_fract_x
_atom_site_fract_y
_atom_site_fract_z
_atom_site_U_iso_or_equiv
_atom_site_adp_type
_atom_site_occupancy
_atom_site_symmetry_multiplicity
_atom_site_calc_flag
_atom_site_refinement_flags
_atom_site_disorder_assembly
_atom_site_disorder_group
Au1 Au 0.521482(12) 0.36111(2) 0.905543(11) 0.02401(7) Uani 1 1 d . . .
Au2 Au 0.388842(12) 0.35389(2) 0.869715(11) 0.02486(8) Uani 1 1 d . . .
Au3 Au 0.480160(12) 0.325514(19) 0.806891(11) 0.02150(7) Uani 1 1 d . . .
Au4 Au 0.486836(13) 0.12739(2) 0.783533(12) 0.02657(8) Uani 1 1 d . . .
Au5 Au 0.517790(13) 0.40290(2) 0.707451(12) 0.02836(8) Uani 1 1 d . . .
Au6 Au 0.525749(13) 0.20690(2) 0.686114(12) 0.02902(8) Uani 1 1 d . . .
Au7 Au 0.613727(13) 0.12975(2) 0.636366(11) 0.02655(8) Uani 1 1 d . . .
Au8 Au 0.483330(13) 0.12954(2) 0.597662(12) 0.03128(9) Uani 1 1 d . . .
P1 P 0.60824(8) 0.36464(14) 0.88102(8) 0.0243(4) Uani 1 1 d . . .
P2 P 0.33023(9) 0.34682(14) 0.80556(8) 0.0254(5) Uani 1 1 d . . .
P3 P 0.67438(8) 0.16290(13) 0.69591(8) 0.0230(4) Uani 1 1 d . . .
P4 P 0.39638(9) 0.16510(15) 0.61347(8) 0.0297(5) Uani 1 1 d . . .
P5 P 0.17727(11) 0.31087(17) 0.64392(11) 0.0422(6) Uani 1 1 d . . .
P6 P 0.84045(10) 0.23813(16) 0.84334(9) 0.0340(5) Uani 1 1 d . . .
F1 F 0.1826(3) 0.3960(4) 0.6726(3) 0.077(2) Uani 1 1 d . . .
F2 F 0.1721(3) 0.2241(5) 0.6171(3) 0.080(3) Uani 1 1 d . . .
F3 F 0.2358(2) 0.2819(4) 0.6669(2) 0.0585(18) Uani 1 1 d . . .
F4 F 0.2062(3) 0.3505(6) 0.5997(3) 0.087(3) Uani 1 1 d . . .
F5 F 0.1187(2) 0.3401(4) 0.6227(3) 0.0591(18) Uani 1 1 d . . .
F6 F 0.1489(3) 0.2711(4) 0.6883(3) 0.0649(19) Uani 1 1 d . . .
F7 F 0.8177(3) 0.2009(4) 0.8912(2) 0.0573(17) Uani 1 1 d . . .
F8 F 0.8620(2) 0.2750(4) 0.7948(2) 0.0500(15) Uani 1 1 d . . .
F9 F 0.9021(2) 0.2272(4) 0.8636(2) 0.0570(17) Uani 1 1 d . . .
F10 F 0.8380(3) 0.3290(4) 0.8656(3) 0.0640(19) Uani 1 1 d . . .
F11 F 0.7776(2) 0.2490(3) 0.82285(19) 0.0379(13) Uani 1 1 d . . .
F12 F 0.8410(2) 0.1471(4) 0.8209(2) 0.0459(14) Uani 1 1 d . . .
N1 N 0.6262(3) 0.4650(5) 0.8691(3) 0.0283(16) Uani 1 1 d . . .
N2 N 0.6533(3) 0.3298(5) 0.9222(3) 0.0326(17) Uani 1 1 d . . .
N3 N 0.3120(3) 0.4423(4) 0.7867(3) 0.0284(16) Uani 1 1 d . . .
N4 N 0.2725(3) 0.2955(5) 0.8194(3) 0.0317(17) Uani 1 1 d . . .
N5 N 0.7243(3) 0.2242(4) 0.6745(3) 0.0283(16) Uani 1 1 d . . .
N6 N 0.7032(3) 0.0762(4) 0.7191(3) 0.0267(15) Uani 1 1 d . . .
N7 N 0.3711(3) 0.2323(5) 0.5721(3) 0.0366(18) Uani 1 1 d . . .
N8 N 0.3572(3) 0.0796(5) 0.6142(3) 0.039(2) Uani 1 1 d . . .
C1 C 0.4465(4) 0.3660(6) 0.9314(3) 0.0295(19) Uani 1 1 d . . .
C2 C 0.4016(4) 0.3756(6) 0.9498(3) 0.033(2) Uani 1 1 d . . .
C3 C 0.3577(4) 0.3945(7) 0.9836(4) 0.043(3) Uani 1 1 d . . .
C4 C 0.3311(5) 0.3147(8) 0.9999(5) 0.064(4) Uani 1 1 d . . .
H4A H 0.3155 0.2847 0.9722 0.096 Uiso 1 1 calc R . .
H4B H 0.3017 0.3280 1.0217 0.096 Uiso 1 1 calc R . .
H4C H 0.3588 0.2798 1.0165 0.096 Uiso 1 1 calc R . .
C5 C 0.3153(4) 0.4537(8) 0.9601(4) 0.055(3) Uani 1 1 d . . .
H5A H 0.3340 0.5038 0.9490 0.083 Uiso 1 1 calc R . .
H5B H 0.2881 0.4694 0.9833 0.083 Uiso 1 1 calc R . .
H5C H 0.2968 0.4258 0.9328 0.083 Uiso 1 1 calc R . .
C6 C 0.3872(5) 0.4360(8) 1.0267(4) 0.060(3) Uani 1 1 d . . .
H6A H 0.4177 0.4005 1.0383 0.090 Uiso 1 1 calc R . .
H6B H 0.3612 0.4437 1.0522 0.090 Uiso 1 1 calc R . .
H6C H 0.4016 0.4903 1.0172 0.090 Uiso 1 1 calc R . .
C7 C 0.5895(4) 0.5285(6) 0.8601(4) 0.037(2) Uani 1 1 d . . .
H7 H 0.5505 0.5251 0.8611 0.045 Uiso 1 1 calc R . .
C8 C 0.6191(4) 0.5964(6) 0.8496(4) 0.044(3) Uani 1 1 d . . .
H8 H 0.6046 0.6498 0.8418 0.053 Uiso 1 1 calc R . .
C9 C 0.6751(5) 0.5746(7) 0.8522(4) 0.046(3) Uani 1 1 d . . .
H9 H 0.7049 0.6110 0.8463 0.055 Uiso 1 1 calc R . .
C10 C 0.6797(4) 0.4944(6) 0.8643(3) 0.033(2) Uani 1 1 d . . .
H10 H 0.7128 0.4634 0.8688 0.039 Uiso 1 1 calc R . .
C11 C 0.6468(4) 0.3373(7) 0.9713(4) 0.044(3) Uani 1 1 d . . .
H11 H 0.6139 0.3525 0.9862 0.053 Uiso 1 1 calc R . .
C12 C 0.6957(4) 0.3191(7) 0.9943(4) 0.049(3) Uani 1 1 d . . .
H12 H 0.7025 0.3175 1.0278 0.059 Uiso 1 1 calc R . .
C13 C 0.7348(4) 0.3028(7) 0.9590(4) 0.046(3) Uani 1 1 d . . .
H13 H 0.7725 0.2891 0.9647 0.056 Uiso 1 1 calc R . .
C14 C 0.7088(4) 0.3102(6) 0.9160(4) 0.037(2) Uani 1 1 d . . .
H14 H 0.7255 0.3033 0.8862 0.045 Uiso 1 1 calc R . .
C15 C 0.6252(3) 0.3080(5) 0.8283(3) 0.0238(17) Uani 1 1 d . . .
C16 C 0.6385(3) 0.3502(5) 0.7867(3) 0.0282(19) Uani 1 1 d . . .
H16 H 0.6379 0.4093 0.7857 0.034 Uiso 1 1 calc R . .
C17 C 0.6527(3) 0.3050(5) 0.7468(3) 0.0241(17) Uani 1 1 d . . .
H17 H 0.6614 0.3334 0.7184 0.029 Uiso 1 1 calc R . .
C18 C 0.6543(3) 0.2193(5) 0.7481(3) 0.0217(17) Uani 1 1 d . . .
C19 C 0.6383(3) 0.1770(5) 0.7889(3) 0.0259(18) Uani 1 1 d . . .
H19 H 0.6374 0.1179 0.7891 0.031 Uiso 1 1 calc R . .
C20 C 0.6237(3) 0.2208(5) 0.8286(3) 0.0248(17) Uani 1 1 d . . .
H20 H 0.6127 0.1919 0.8562 0.030 Uiso 1 1 calc R . .
C21 C 0.7274(4) 0.2508(6) 0.6276(4) 0.041(2) Uani 1 1 d . . .
H21 H 0.7017 0.2383 0.6022 0.049 Uiso 1 1 calc R . .
C22 C 0.7728(5) 0.2970(7) 0.6243(4) 0.055(3) Uani 1 1 d . . .
H22 H 0.7850 0.3226 0.5960 0.067 Uiso 1 1 calc R . .
C23 C 0.7999(4) 0.3015(7) 0.6702(4) 0.048(3) Uani 1 1 d . . .
H23 H 0.8330 0.3306 0.6780 0.058 Uiso 1 1 calc R . .
C24 C 0.7699(4) 0.2571(6) 0.7003(4) 0.037(2) Uani 1 1 d . . .
H24 H 0.7781 0.2493 0.7334 0.044 Uiso 1 1 calc R . .
C25 C 0.6936(4) -0.0038(5) 0.7025(3) 0.0277(18) Uani 1 1 d . . .
H25 H 0.6692 -0.0189 0.6767 0.033 Uiso 1 1 calc R . .
C26 C 0.7249(4) -0.0565(6) 0.7292(3) 0.037(2) Uani 1 1 d . . .
H26 H 0.7264 -0.1153 0.7255 0.045 Uiso 1 1 calc R . .
C27 C 0.7549(4) -0.0099(6) 0.7634(3) 0.040(2) Uani 1 1 d . . .
H27 H 0.7800 -0.0315 0.7872 0.048 Uiso 1 1 calc R . .
C28 C 0.7420(4) 0.0715(6) 0.7567(3) 0.032(2) Uani 1 1 d . . .
H28 H 0.7568 0.1171 0.7745 0.039 Uiso 1 1 calc R . .
C29 C 0.5578(4) 0.0937(7) 0.5768(3) 0.039(2) Uani 1 1 d . . .
C30 C 0.6022(4) 0.0694(6) 0.5627(3) 0.033(2) Uani 1 1 d . . .
C31 C 0.6482(4) 0.0391(6) 0.5341(3) 0.034(2) Uani 1 1 d . . .
C32 C 0.6971(4) 0.0107(7) 0.5659(4) 0.044(3) Uani 1 1 d . . .
H32A H 0.7129 0.0588 0.5830 0.066 Uiso 1 1 calc R . .
H32B H 0.7250 -0.0144 0.5461 0.066 Uiso 1 1 calc R . .
H32C H 0.6847 -0.0304 0.5889 0.066 Uiso 1 1 calc R . .
C33 C 0.6637(5) 0.1077(8) 0.4999(4) 0.054(3) Uani 1 1 d . . .
H33A H 0.6305 0.1279 0.4826 0.081 Uiso 1 1 calc R . .
H33B H 0.6896 0.0857 0.4771 0.081 Uiso 1 1 calc R . .
H33C H 0.6810 0.1537 0.5179 0.081 Uiso 1 1 calc R . .
C34 C 0.6263(5) -0.0383(8) 0.5077(4) 0.066(4) Uani 1 1 d . . .
H34A H 0.6150 -0.0799 0.5309 0.098 Uiso 1 1 calc R . .
H34B H 0.6554 -0.0616 0.4884 0.098 Uiso 1 1 calc R . .
H34C H 0.5947 -0.0229 0.4868 0.098 Uiso 1 1 calc R . .
C35 C 0.3009(4) 0.0766(8) 0.6204(4) 0.056(3) Uani 1 1 d . . .
H35 H 0.2757 0.1218 0.6184 0.067 Uiso 1 1 calc R . .
C36 C 0.2893(6) -0.0047(9) 0.6299(4) 0.064(4) Uani 1 1 d . . .
H36 H 0.2538 -0.0262 0.6355 0.076 Uiso 1 1 calc R . .
C37 C 0.3380(6) -0.0517(8) 0.6299(4) 0.066(4) Uani 1 1 d . . .
H37 H 0.3411 -0.1098 0.6357 0.079 Uiso 1 1 calc R . .
C38 C 0.3794(5) 0.0001(7) 0.6203(4) 0.045(3) Uani 1 1 d . . .
H38 H 0.4171 -0.0147 0.6181 0.054 Uiso 1 1 calc R . .
C39 C 0.3221(4) 0.2780(7) 0.5721(4) 0.045(3) Uani 1 1 d . . .
H39 H 0.2964 0.2782 0.5967 0.054 Uiso 1 1 calc R . .
C40 C 0.3177(5) 0.3214(7) 0.5314(4) 0.055(3) Uani 1 1 d . . .
H40 H 0.2883 0.3578 0.5223 0.066 Uiso 1 1 calc R . .
C41 C 0.3650(5) 0.3036(7) 0.5038(4) 0.058(3) Uani 1 1 d . . .
H41 H 0.3723 0.3264 0.4734 0.069 Uiso 1 1 calc R . .
C42 C 0.3970(4) 0.2492(7) 0.5282(4) 0.044(2) Uani 1 1 d . . .
H42 H 0.4307 0.2261 0.5182 0.053 Uiso 1 1 calc R . .
C43 C 0.3802(3) 0.2163(6) 0.6689(3) 0.0298(19) Uani 1 1 d . . .
C44 C 0.3618(4) 0.1699(6) 0.7068(3) 0.032(2) Uani 1 1 d . . .
H44 H 0.3593 0.1110 0.7043 0.039 Uiso 1 1 calc R . .
C45 C 0.3470(4) 0.2099(5) 0.7485(3) 0.0282(19) Uani 1 1 d . . .
H45 H 0.3346 0.1784 0.7746 0.034 Uiso 1 1 calc R . .
C46 C 0.3504(3) 0.2957(5) 0.7514(3) 0.0244(17) Uani 1 1 d . . .
C47 C 0.3719(3) 0.3403(6) 0.7144(3) 0.0293(19) Uani 1 1 d . . .
H47 H 0.3764 0.3989 0.7174 0.035 Uiso 1 1 calc R . .
C48 C 0.3867(3) 0.3012(6) 0.6735(3) 0.0297(19) Uani 1 1 d . . .
H48 H 0.4015 0.3326 0.6483 0.036 Uiso 1 1 calc R . .
C49 C 0.2608(4) 0.2656(6) 0.8644(4) 0.042(2) Uani 1 1 d . . .
H49 H 0.2844 0.2694 0.8921 0.050 Uiso 1 1 calc R . .
C50 C 0.2105(4) 0.2305(6) 0.8625(4) 0.048(3) Uani 1 1 d . . .
H50 H 0.1921 0.2064 0.8884 0.057 Uiso 1 1 calc R . .
C51 C 0.1903(4) 0.2363(6) 0.8148(4) 0.045(3) Uani 1 1 d . . .
H51 H 0.1558 0.2157 0.8028 0.054 Uiso 1 1 calc R . .
C52 C 0.2277(4) 0.2754(7) 0.7892(4) 0.041(2) Uani 1 1 d . . .
H52 H 0.2242 0.2874 0.7561 0.050 Uiso 1 1 calc R . .
C53 C 0.2760(4) 0.4625(6) 0.7492(4) 0.043(2) Uani 1 1 d . . .
H53 H 0.2568 0.4239 0.7290 0.052 Uiso 1 1 calc R . .
C54 C 0.2727(4) 0.5463(6) 0.7459(4) 0.046(3) Uani 1 1 d . . .
H54 H 0.2513 0.5771 0.7230 0.055 Uiso 1 1 calc R . .
C55 C 0.3073(5) 0.5802(6) 0.7835(4) 0.047(3) Uani 1 1 d . . .
H55 H 0.3128 0.6378 0.7900 0.057 Uiso 1 1 calc R . .
C56 C 0.3304(4) 0.5173(5) 0.8077(4) 0.036(2) Uani 1 1 d . . .
H56 H 0.3552 0.5222 0.8346 0.043 Uiso 1 1 calc R . .
C57 C 0.4674(4) 0.2140(5) 0.8369(3) 0.0273(18) Uani 1 1 d . . .
C58 C 0.4550(4) 0.1513(6) 0.8579(3) 0.036(2) Uani 1 1 d . . .
C59 C 0.4356(5) 0.0867(6) 0.8916(4) 0.049(3) Uani 1 1 d . . .
C60 C 0.3778(6) 0.0578(8) 0.8721(5) 0.075(4) Uani 1 1 d . . .
H60A H 0.3529 0.1058 0.8699 0.112 Uiso 1 1 calc R . .
H60B H 0.3629 0.0163 0.8938 0.112 Uiso 1 1 calc R . .
H60C H 0.3811 0.0331 0.8405 0.112 Uiso 1 1 calc R . .
C61 C 0.4288(7) 0.1286(7) 0.9395(4) 0.073(4) Uani 1 1 d . . .
H61A H 0.4650 0.1449 0.9530 0.110 Uiso 1 1 calc R . .
H61B H 0.4114 0.0899 0.9613 0.110 Uiso 1 1 calc R . .
H61C H 0.4057 0.1783 0.9352 0.110 Uiso 1 1 calc R . .
C62 C 0.4747(6) 0.0135(7) 0.8953(4) 0.064(4) Uani 1 1 d . . .
H62A H 0.5125 0.0339 0.9002 0.096 Uiso 1 1 calc R . .
H62B H 0.4718 -0.0191 0.8658 0.096 Uiso 1 1 calc R . .
H62C H 0.4652 -0.0217 0.9223 0.096 Uiso 1 1 calc R . .
C63 C 0.5139(4) 0.0954(6) 0.7148(3) 0.032(2) Uani 1 1 d . . .
C64 C 0.5083(4) 0.0235(7) 0.7297(3) 0.038(2) Uani 1 1 d . . .
C65 C 0.5049(5) -0.0686(6) 0.7367(4) 0.049(3) Uani 1 1 d . . .
C66 C 0.4485(5) -0.0927(7) 0.7517(5) 0.066(4) Uani 1 1 d . . .
H66A H 0.4394 -0.0611 0.7802 0.099 Uiso 1 1 calc R . .
H66B H 0.4478 -0.1524 0.7589 0.099 Uiso 1 1 calc R . .
H66C H 0.4215 -0.0803 0.7258 0.099 Uiso 1 1 calc R . .
C67 C 0.5498(6) -0.0943(8) 0.7737(4) 0.066(4) Uani 1 1 d . . .
H67A H 0.5420 -0.0695 0.8046 0.099 Uiso 1 1 calc R . .
H67B H 0.5856 -0.0747 0.7635 0.099 Uiso 1 1 calc R . .
H67C H 0.5504 -0.1551 0.7766 0.099 Uiso 1 1 calc R . .
C68 C 0.5190(6) -0.1071(8) 0.6877(4) 0.067(4) Uani 1 1 d . . .
H68A H 0.4887 -0.0964 0.6645 0.101 Uiso 1 1 calc R . .
H68B H 0.5242 -0.1674 0.6914 0.101 Uiso 1 1 calc R . .
H68C H 0.5528 -0.0819 0.6766 0.101 Uiso 1 1 calc R . .
C69 C 0.4884(3) 0.4361(5) 0.7765(3) 0.0272(18) Uani 1 1 d . . .
C70 C 0.4911(3) 0.5051(6) 0.7583(3) 0.031(2) Uani 1 1 d . . .
C71 C 0.4884(4) 0.5955(6) 0.7459(4) 0.040(2) Uani 1 1 d . . .
C72 C 0.4724(4) 0.6433(6) 0.7905(4) 0.045(3) Uani 1 1 d . . .
H72A H 0.4366 0.6237 0.8007 0.068 Uiso 1 1 calc R . .
H72B H 0.4702 0.7029 0.7833 0.068 Uiso 1 1 calc R . .
H72C H 0.5002 0.6339 0.8162 0.068 Uiso 1 1 calc R . .
C73 C 0.4451(5) 0.6106(8) 0.7060(5) 0.062(3) Uani 1 1 d . . .
H73A H 0.4553 0.5805 0.6773 0.092 Uiso 1 1 calc R . .
H73B H 0.4427 0.6703 0.6991 0.092 Uiso 1 1 calc R . .
H73C H 0.4092 0.5906 0.7161 0.092 Uiso 1 1 calc R . .
C74 C 0.5447(4) 0.6249(6) 0.7303(4) 0.051(3) Uani 1 1 d . . .
H74A H 0.5724 0.6139 0.7558 0.077 Uiso 1 1 calc R . .
H74B H 0.5433 0.6848 0.7236 0.077 Uiso 1 1 calc R . .
H74C H 0.5544 0.5948 0.7014 0.077 Uiso 1 1 calc R . .
C75 C 0.5396(4) 0.3162(6) 0.6539(3) 0.035(2) Uani 1 1 d . . .
C76 C 0.5514(5) 0.3769(6) 0.6323(4) 0.047(3) Uani 1 1 d . . .
C77 C 0.5710(7) 0.4364(9) 0.5962(5) 0.074(4) Uani 1 1 d . . .
C78 C 0.5310(8) 0.5068(11) 0.5856(7) 0.114(7) Uani 1 1 d . . .
H78A H 0.4947 0.4838 0.5766 0.171 Uiso 1 1 calc R . .
H78B H 0.5443 0.5406 0.5594 0.171 Uiso 1 1 calc R . .
H78C H 0.5281 0.5416 0.6141 0.171 Uiso 1 1 calc R . .
C79 C 0.5791(9) 0.3852(11) 0.5514(5) 0.116(7) Uani 1 1 d . . .
H79A H 0.6032 0.3378 0.5591 0.174 Uiso 1 1 calc R . .
H79B H 0.5960 0.4200 0.5273 0.174 Uiso 1 1 calc R . .
H79C H 0.5434 0.3648 0.5389 0.174 Uiso 1 1 calc R . .
C80 C 0.6270(7) 0.4733(10) 0.6140(6) 0.103(6) Uani 1 1 d . . .
H80A H 0.6218 0.5061 0.6429 0.154 Uiso 1 1 calc R . .
H80B H 0.6416 0.5091 0.5892 0.154 Uiso 1 1 calc R . .
H80C H 0.6530 0.4279 0.6211 0.154 Uiso 1 1 calc R . .
C81 C 0.5071(6) 0.2335(11) 0.4258(6) 0.088(5) Uani 1 1 d . . .
H81A H 0.4822 0.2358 0.3970 0.106 Uiso 1 1 calc R . .
H81B H 0.4931 0.2736 0.4493 0.106 Uiso 1 1 calc R . .
Cl1 Cl 0.50514(19) 0.1327(4) 0.45011(18) 0.1120(17) Uani 1 1 d . . .
Cl2 Cl 0.5695(3) 0.2624(6) 0.4112(3) 0.233(5) Uani 1 1 d . . .
C82 C 0.0442(9) 0.1888(9) 0.5746(9) 0.163(12) Uani 1 1 d . . .
H82A H 0.0693 0.2098 0.6005 0.195 Uiso 1 1 calc R . .
H82B H 0.0595 0.2077 0.5442 0.195 Uiso 1 1 calc R . .
Cl3 Cl 0.0487(3) 0.0862(4) 0.5754(3) 0.181(3) Uani 1 1 d . . .
Cl4 Cl -0.0124(3) 0.2346(9) 0.5795(4) 0.259(6) Uani 1 1 d . . .
C83A C 0.1831(8) 0.0518(19) 0.9350(9) 0.026(5) Uani 0.25 1 d PDU A 1
H83A H 0.1691 0.1095 0.9376 0.031 Uiso 0.25 1 calc PR A 1
H83B H 0.1672 0.0212 0.9618 0.031 Uiso 0.25 1 calc PR A 1
C83B C 0.2129(8) 0.0184(18) 0.9046(9) 0.026(5) Uani 0.25 1 d PDU A 2
H83C H 0.2311 0.0433 0.8770 0.031 Uiso 0.25 1 calc PR A 2
H83D H 0.2245 -0.0407 0.9056 0.031 Uiso 0.25 1 calc PR A 2
Cl5 Cl 0.1502(5) 0.0166(6) 0.8900(4) 0.112(3) Uani 0.50 1 d PDU . .
Cl6 Cl 0.2421(5) 0.0597(7) 0.9499(4) 0.119(3) Uani 0.50 1 d PDU . .
C84 C 0.5935(8) 0.1250(12) 0.9916(7) 0.039(4) Uani 0.50 1 d PDU . .
H84A H 0.5761 0.1676 0.9710 0.059 Uiso 0.50 1 calc PR . .
H84B H 0.6020 0.1486 1.0232 0.059 Uiso 0.50 1 calc PR . .
H84C H 0.5682 0.0779 0.9946 0.059 Uiso 0.50 1 calc PR . .
C85 C 0.6425(8) 0.0974(14) 0.9714(8) 0.051(5) Uani 0.50 1 d PDU . .
H85A H 0.6703 0.1425 0.9735 0.061 Uiso 0.50 1 calc PR . .
H85B H 0.6573 0.0492 0.9898 0.061 Uiso 0.50 1 calc PR . .
C86 C 0.6643(9) 0.0272(14) 0.8947(9) 0.066(7) Uani 0.50 1 d PDU . .
H86A H 0.6453 0.0264 0.8628 0.079 Uiso 0.50 1 calc PR . .
H86B H 0.6658 -0.0308 0.9066 0.079 Uiso 0.50 1 calc PR . .
C87 C 0.7184(8) 0.0562(14) 0.8899(8) 0.048(5) Uani 0.50 1 d PDU . .
H87A H 0.7176 0.1081 0.8715 0.073 Uiso 0.50 1 calc PR . .
H87B H 0.7398 0.0143 0.8732 0.073 Uiso 0.50 1 calc PR . .
H87C H 0.7354 0.0664 0.9215 0.073 Uiso 0.50 1 calc PR . .
O1 O 0.6339(6) 0.0750(8) 0.9253(5) 0.050(4) Uani 0.50 1 d PDU . .

loop_
_atom_site_aniso_label
_atom_site_aniso_U_11
_atom_site_aniso_U_22
_atom_site_aniso_U_33
_atom_site_aniso_U_23
_atom_site_aniso_U_13
_atom_site_aniso_U_12
Au1 0.02146(14) 0.03099(17) 0.01982(16) -0.00842(13) 0.00379(12) -0.00008(12)
Au2 0.02265(15) 0.03095(17) 0.02126(17) -0.01089(13) 0.00448(12) -0.00306(13)
Au3 0.02298(15) 0.02298(15) 0.01878(16) -0.00644(12) 0.00389(12) -0.00134(12)
Au4 0.02716(16) 0.02693(17) 0.02574(18) -0.00958(13) 0.00255(13) 0.00127(13)
Au5 0.02804(16) 0.03214(18) 0.02488(18) -0.00576(14) 0.00062(13) 0.00114(14)
Au6 0.02523(16) 0.03786(19) 0.02398(18) -0.01625(14) 0.00094(13) 0.00321(14)
Au7 0.02542(15) 0.03427(18) 0.01997(17) -0.01192(13) 0.00087(13) 0.00293(13)
Au8 0.02579(16) 0.0455(2) 0.02256(18) -0.01355(15) 0.00064(13) 0.00216(15)
P1 0.0205(10) 0.0326(12) 0.0200(11) -0.0083(9) 0.0026(8) 0.0014(9)
P2 0.0237(10) 0.0277(11) 0.0252(12) -0.0110(9) 0.0035(9) -0.0027(9)
P3 0.0232(10) 0.0254(11) 0.0204(11) -0.0077(8) 0.0019(8) 0.0018(8)
P4 0.0261(11) 0.0384(13) 0.0245(12) -0.0117(10) 0.0003(9) 0.0001(10)
P5 0.0391(14) 0.0419(15) 0.0444(17) -0.0005(12) -0.0122(12) 0.0077(12)
P6 0.0313(12) 0.0402(14) 0.0303(13) -0.0049(10) -0.0023(10) 0.0037(10)
F1 0.079(5) 0.046(4) 0.101(6) -0.023(4) -0.049(5) 0.010(4)
F2 0.092(6) 0.061(5) 0.085(6) -0.037(4) -0.037(5) 0.031(4)
F3 0.039(3) 0.077(5) 0.058(4) 0.012(4) -0.010(3) 0.017(3)
F4 0.071(5) 0.115(7) 0.076(6) 0.052(5) 0.006(4) 0.024(5)
F5 0.044(3) 0.053(4) 0.078(5) -0.009(3) -0.026(3) 0.009(3)
F6 0.045(4) 0.068(5) 0.082(5) 0.013(4) 0.003(3) 0.016(3)
F7 0.055(4) 0.080(5) 0.037(4) 0.015(3) 0.002(3) 0.017(3)
F8 0.042(3) 0.059(4) 0.049(4) 0.011(3) 0.011(3) -0.002(3)
F9 0.035(3) 0.073(5) 0.061(4) -0.010(4) -0.019(3) 0.006(3)
F10 0.069(4) 0.049(4) 0.073(5) -0.029(4) -0.003(4) 0.004(3)
F11 0.029(3) 0.049(3) 0.036(3) -0.001(3) 0.000(2) 0.011(2)
F12 0.039(3) 0.042(3) 0.056(4) -0.012(3) -0.002(3) 0.004(3)
N1 0.023(3) 0.034(4) 0.028(4) -0.008(3) 0.005(3) -0.005(3)
N2 0.033(4) 0.040(4) 0.024(4) -0.002(3) 0.002(3) 0.005(3)
N3 0.026(4) 0.031(4) 0.029(4) -0.008(3) 0.002(3) 0.002(3)
N4 0.029(4) 0.034(4) 0.032(4) -0.009(3) 0.004(3) -0.005(3)
N5 0.026(4) 0.031(4) 0.028(4) -0.008(3) 0.004(3) -0.001(3)
N6 0.028(4) 0.026(4) 0.026(4) -0.005(3) 0.002(3) 0.001(3)
N7 0.039(4) 0.044(5) 0.026(4) -0.006(3) -0.002(3) 0.002(4)
N8 0.039(4) 0.043(5) 0.037(5) -0.015(4) 0.012(4) -0.003(4)
C1 0.034(5) 0.033(5) 0.021(4) -0.010(4) 0.000(4) -0.002(4)
C2 0.028(4) 0.048(6) 0.022(5) -0.008(4) -0.002(4) -0.002(4)
C3 0.027(5) 0.067(7) 0.035(6) -0.016(5) 0.012(4) -0.005(5)
C4 0.060(7) 0.076(9) 0.059(8) -0.013(7) 0.027(6) -0.020(7)
C5 0.032(5) 0.086(9) 0.050(7) -0.021(6) 0.015(5) 0.012(6)
C6 0.056(7) 0.085(9) 0.039(7) -0.030(6) 0.015(5) 0.006(6)
C7 0.035(5) 0.031(5) 0.045(6) -0.007(4) -0.002(4) 0.002(4)
C8 0.045(6) 0.031(5) 0.057(7) 0.002(5) 0.011(5) -0.006(4)
C9 0.052(6) 0.048(6) 0.037(6) -0.009(5) 0.010(5) -0.017(5)
C10 0.031(5) 0.039(5) 0.029(5) -0.008(4) 0.011(4) -0.005(4)
C11 0.041(5) 0.060(7) 0.033(6) -0.006(5) 0.004(5) 0.009(5)
C12 0.048(6) 0.064(7) 0.034(6) 0.000(5) -0.005(5) 0.011(5)
C13 0.037(5) 0.064(7) 0.038(6) 0.000(5) -0.009(5) 0.010(5)
C14 0.029(5) 0.042(6) 0.040(6) -0.006(4) -0.001(4) 0.009(4)
C15 0.020(4) 0.035(5) 0.016(4) -0.009(3) -0.005(3) 0.004(3)
C16 0.032(4) 0.025(4) 0.027(5) -0.007(4) -0.002(4) 0.002(4)
C17 0.024(4) 0.035(5) 0.014(4) -0.007(3) 0.004(3) 0.001(3)
C18 0.017(3) 0.023(4) 0.025(4) -0.011(3) 0.001(3) 0.001(3)
C19 0.024(4) 0.023(4) 0.031(5) -0.006(3) 0.003(4) -0.002(3)
C20 0.026(4) 0.024(4) 0.025(4) -0.005(3) 0.006(3) 0.005(3)
C21 0.055(6) 0.035(5) 0.032(5) -0.004(4) 0.006(5) -0.006(5)
C22 0.082(9) 0.052(7) 0.034(6) -0.003(5) 0.025(6) -0.019(6)
C23 0.041(6) 0.056(7) 0.048(7) -0.016(5) 0.009(5) -0.020(5)
C24 0.043(5) 0.036(5) 0.032(5) -0.018(4) 0.003(4) -0.008(4)
C25 0.032(4) 0.023(4) 0.028(5) 0.000(3) 0.003(4) -0.006(4)
C26 0.050(6) 0.030(5) 0.033(5) -0.003(4) 0.004(4) -0.001(4)
C27 0.052(6) 0.038(5) 0.030(5) 0.000(4) -0.003(5) 0.015(5)
C28 0.036(5) 0.038(5) 0.023(5) -0.006(4) -0.006(4) 0.010(4)
C29 0.031(5) 0.063(7) 0.023(5) -0.019(5) 0.002(4) 0.005(5)
C30 0.033(5) 0.045(5) 0.019(4) -0.014(4) -0.005(4) 0.001(4)
C31 0.035(5) 0.049(6) 0.017(4) -0.014(4) 0.003(4) 0.007(4)
C32 0.045(6) 0.052(6) 0.036(6) -0.004(5) 0.007(5) 0.018(5)
C33 0.048(6) 0.078(8) 0.036(6) 0.007(6) 0.013(5) 0.020(6)
C34 0.065(8) 0.078(9) 0.055(8) -0.045(7) 0.016(6) -0.007(7)
C35 0.042(6) 0.073(8) 0.053(7) -0.032(6) 0.014(5) -0.025(6)
C36 0.069(8) 0.071(9) 0.053(8) -0.015(6) 0.025(6) -0.022(7)
C37 0.109(11) 0.052(7) 0.037(7) 0.004(5) 0.002(7) -0.020(8)
C38 0.052(6) 0.049(6) 0.034(6) -0.002(5) 0.004(5) -0.006(5)
C39 0.046(6) 0.057(7) 0.032(6) -0.006(5) -0.004(5) 0.012(5)
C40 0.064(7) 0.050(7) 0.049(7) -0.001(5) -0.016(6) 0.008(6)
C41 0.074(8) 0.051(7) 0.047(7) 0.000(6) -0.010(6) -0.006(6)
C42 0.046(6) 0.054(7) 0.032(6) 0.009(5) 0.003(5) -0.005(5)
C43 0.026(4) 0.034(5) 0.030(5) -0.013(4) -0.006(4) 0.000(4)
C44 0.037(5) 0.030(5) 0.029(5) -0.009(4) -0.003(4) 0.004(4)
C45 0.041(5) 0.023(4) 0.020(4) -0.006(3) -0.001(4) -0.001(4)
C46 0.020(4) 0.025(4) 0.028(5) -0.010(3) 0.000(3) 0.000(3)
C47 0.026(4) 0.028(4) 0.034(5) -0.002(4) 0.001(4) -0.004(3)
C48 0.024(4) 0.042(5) 0.023(5) -0.003(4) 0.003(3) -0.005(4)
C49 0.039(5) 0.038(6) 0.050(7) -0.002(5) 0.010(5) -0.004(4)
C50 0.044(6) 0.033(5) 0.067(8) -0.005(5) 0.010(6) -0.013(5)
C51 0.026(5) 0.039(6) 0.071(8) -0.020(5) 0.007(5) -0.007(4)
C52 0.028(5) 0.050(6) 0.045(6) -0.013(5) -0.008(4) -0.010(4)
C53 0.041(5) 0.031(5) 0.057(7) -0.009(5) -0.007(5) 0.001(4)
C54 0.049(6) 0.033(5) 0.054(7) 0.002(5) 0.004(5) 0.014(5)
C55 0.060(7) 0.022(5) 0.061(7) -0.005(5) 0.016(6) -0.006(5)
C56 0.042(5) 0.023(5) 0.042(6) -0.009(4) 0.005(4) -0.011(4)
C57 0.034(4) 0.023(4) 0.026(5) -0.008(3) 0.005(4) -0.004(4)
C58 0.040(5) 0.037(5) 0.031(5) -0.012(4) 0.010(4) 0.001(4)
C59 0.076(8) 0.024(5) 0.050(7) -0.001(4) 0.028(6) -0.004(5)
C60 0.078(9) 0.042(7) 0.107(12) 0.006(7) 0.036(8) -0.020(6)
C61 0.138(13) 0.038(6) 0.046(7) 0.005(5) 0.041(8) -0.001(7)
C62 0.097(10) 0.042(7) 0.056(8) 0.011(6) 0.030(7) 0.017(7)
C63 0.029(4) 0.040(5) 0.028(5) -0.016(4) -0.005(4) 0.007(4)
C64 0.042(5) 0.050(6) 0.024(5) -0.012(4) 0.000(4) 0.014(5)
C65 0.075(8) 0.031(5) 0.042(6) 0.004(5) -0.007(6) 0.023(5)
C66 0.077(9) 0.036(6) 0.086(10) -0.002(6) 0.006(8) 0.001(6)
C67 0.084(9) 0.064(8) 0.049(8) -0.005(6) -0.015(7) 0.030(7)
C68 0.105(11) 0.049(7) 0.047(7) -0.015(6) -0.012(7) 0.032(7)
C69 0.027(4) 0.026(4) 0.028(5) -0.007(4) 0.005(4) 0.003(3)
C70 0.023(4) 0.038(5) 0.032(5) -0.005(4) 0.004(4) -0.002(4)
C71 0.034(5) 0.032(5) 0.055(7) 0.010(5) 0.008(5) 0.002(4)
C72 0.046(6) 0.026(5) 0.064(7) -0.003(5) 0.015(5) 0.005(4)
C73 0.055(7) 0.059(8) 0.072(9) 0.028(7) 0.008(6) 0.011(6)
C74 0.054(6) 0.029(5) 0.073(8) 0.015(5) 0.031(6) 0.000(5)
C75 0.038(5) 0.036(5) 0.031(5) -0.017(4) 0.001(4) 0.009(4)
C76 0.063(7) 0.031(6) 0.046(7) -0.015(5) 0.000(5) 0.006(5)
C77 0.112(12) 0.061(8) 0.051(8) 0.001(6) 0.024(8) 0.005(8)
C78 0.142(17) 0.101(14) 0.100(14) 0.046(11) 0.008(12) 0.034(13)
C79 0.21(2) 0.098(13) 0.042(9) -0.002(8) 0.034(11) -0.012(14)
C80 0.136(15) 0.069(10) 0.108(14) 0.008(9) 0.061(12) -0.033(10)
C81 0.074(10) 0.113(14) 0.078(11) -0.001(10) -0.004(8) 0.033(9)
Cl1 0.083(3) 0.154(5) 0.101(3) 0.035(3) 0.030(3) 0.034(3)
Cl2 0.101(4) 0.326(11) 0.270(10) 0.219(9) 0.008(5) -0.005(6)
C82 0.162(19) 0.049(9) 0.29(3) 0.051(13) 0.17(2) 0.022(11)
Cl3 0.218(8) 0.133(5) 0.197(7) -0.039(5) 0.084(6) -0.054(5)
Cl4 0.127(6) 0.440(18) 0.210(9) -0.028(11) 0.006(6) -0.045(9)
C83A 0.033(7) 0.022(7) 0.024(7) 0.011(6) 0.006(6) 0.009(6)
C83B 0.033(7) 0.022(7) 0.024(7) 0.011(6) 0.006(6) 0.009(6)
Cl5 0.142(7) 0.074(5) 0.120(6) 0.001(5) 0.000(6) 0.000(5)
Cl6 0.146(7) 0.110(6) 0.102(6) 0.026(5) 0.008(5) 0.012(6)
C84 0.052(8) 0.034(8) 0.032(8) -0.010(6) 0.009(7) -0.006(7)
C85 0.047(8) 0.039(8) 0.065(10) 0.004(7) -0.012(8) -0.007(7)
C86 0.064(10) 0.055(10) 0.079(11) 0.012(8) 0.007(8) 0.004(8)
C87 0.043(8) 0.049(9) 0.053(9) 0.011(7) 0.003(7) 0.008(7)
O1 0.072(7) 0.037(6) 0.045(7) 0.009(5) 0.041(6) 0.001(6)

loop_
_atom_type_symbol
_atom_type_description
_atom_type_scat_dispersion_real
_atom_type_scat_dispersion_imag
_atom_type_scat_source
C C 0.0033 0.0016 'International Tables Vol C Tables 4.2.6.8 and 6.1.1.4'
H H 0.0000 0.0000 'International Tables Vol C Tables 4.2.6.8 and 6.1.1.4'
N N 0.0061 0.0033 'International Tables Vol C Tables 4.2.6.8 and 6.1.1.4'
O O 0.0106 0.0060 'International Tables Vol C Tables 4.2.6.8 and 6.1.1.4'
F F 0.0171 0.0103 'International Tables Vol C Tables 4.2.6.8 and 6.1.1.4'
P P 0.1023 0.0942 'International Tables Vol C Tables 4.2.6.8 and 6.1.1.4'
Cl Cl 0.1484 0.1585 'International Tables Vol C Tables 4.2.6.8 and 6.1.1.4'
Au Au -2.0133 8.8022 'International Tables Vol C Tables 4.2.6.8 and 6.1.1.4'

loop_
_geom_angle_atom_site_label_1
_geom_angle_atom_site_label_2
_geom_angle_atom_site_label_3
_geom_angle
_geom_angle_site_symmetry_1
_geom_angle_site_symmetry_3
_geom_angle_publ_flag
C1 Au1 P1 174.9(2) . . ?
C1 Au1 Au3 93.8(2) . . ?
P1 Au1 Au3 90.39(6) . . ?
C1 Au1 Au2 39.1(2) . . ?
P1 Au1 Au2 144.67(6) . . ?
Au3 Au1 Au2 54.863(9) . . ?
C1 Au2 P2 177.7(2) . . ?
C1 Au2 C2 32.0(3) . . ?
P2 Au2 C2 148.3(2) . . ?
C1 Au2 Au3 90.7(2) . . ?
P2 Au2 Au3 88.96(5) . . ?
C2 Au2 Au3 122.7(2) . . ?
C1 Au2 Au1 34.9(2) . . ?
P2 Au2 Au1 144.51(5) . . ?
C2 Au2 Au1 66.8(2) . . ?
Au3 Au2 Au1 55.965(10) . . ?
C69 Au3 C57 176.8(3) . . ?
C69 Au3 Au2 102.2(2) . . ?
C57 Au3 Au2 75.7(2) . . ?
C69 Au3 Au1 101.1(2) . . ?
C57 Au3 Au1 80.4(2) . . ?
Au2 Au3 Au1 69.172(11) . . ?
C69 Au3 Au5 41.0(2) . . ?
C57 Au3 Au5 139.6(2) . . ?
Au2 Au3 Au5 135.272(14) . . ?
Au1 Au3 Au5 129.613(13) . . ?
C69 Au3 Au4 141.5(2) . . ?
C57 Au3 Au4 38.9(2) . . ?
Au2 Au3 Au4 108.594(13) . . ?
Au1 Au3 Au4 111.041(13) . . ?
Au5 Au3 Au4 100.650(12) . . ?
C57 Au4 C63 152.7(4) . . ?
C57 Au4 C58 31.7(3) . . ?
C63 Au4 C58 175.4(4) . . ?
C57 Au4 C64 175.2(4) . . ?
C63 Au4 C64 31.9(4) . . ?
C58 Au4 C64 143.7(4) . . ?
C57 Au4 Au6 115.2(2) . . ?
C63 Au4 Au6 37.6(3) . . ?
C58 Au4 Au6 146.8(3) . . ?
C64 Au4 Au6 69.5(3) . . ?
C57 Au4 Au3 36.7(2) . . ?
C63 Au4 Au3 116.0(3) . . ?
C58 Au4 Au3 68.3(2) . . ?
C64 Au4 Au3 147.9(3) . . ?
Au6 Au4 Au3 78.474(11) . . ?
C75 Au5 C69 153.5(4) . . ?
C75 Au5 C70 173.8(4) . . ?
C69 Au5 C70 31.8(3) . . ?
C75 Au5 C76 30.5(4) . . ?
C69 Au5 C76 175.9(4) . . ?
C70 Au5 C76 144.4(4) . . ?
C75 Au5 Au6 37.8(3) . . ?
C69 Au5 Au6 115.7(2) . . ?
C70 Au5 Au6 147.2(2) . . ?
C76 Au5 Au6 68.3(3) . . ?
C75 Au5 Au3 116.5(3) . . ?
C69 Au5 Au3 37.1(2) . . ?
C70 Au5 Au3 68.8(2) . . ?
C76 Au5 Au3 146.8(3) . . ?
Au6 Au5 Au3 78.722(12) . . ?
C63 Au6 C75 176.6(3) . . ?
C63 Au6 Au7 86.0(2) . . ?
C75 Au6 Au7 91.0(2) . . ?
C63 Au6 Au8 84.8(2) . . ?
C75 Au6 Au8 92.8(3) . . ?
Au7 Au6 Au8 69.515(11) . . ?
C63 Au6 Au4 40.7(2) . . ?
C75 Au6 Au4 142.7(2) . . ?
Au7 Au6 Au4 119.561(15) . . ?
Au8 Au6 Au4 116.721(15) . . ?
C63 Au6 Au5 142.8(2) . . ?
C75 Au6 Au5 40.5(2) . . ?
Au7 Au6 Au5 124.294(15) . . ?
Au8 Au6 Au5 123.532(16) . . ?
Au4 Au6 Au5 102.142(12) . . ?
C29 Au7 P3 177.2(2) . . ?
C29 Au7 C30 31.7(3) . . ?
P3 Au7 C30 145.5(2) . . ?
C29 Au7 Au6 91.9(2) . . ?
P3 Au7 Au6 90.91(5) . . ?
C30 Au7 Au6 123.5(2) . . ?
C29 Au7 Au8 36.1(2) . . ?
P3 Au7 Au8 146.68(5) . . ?
C30 Au7 Au8 67.8(2) . . ?
Au6 Au7 Au8 55.913(10) . . ?
C29 Au8 P4 174.0(3) . . ?
C29 Au8 Au6 94.4(3) . . ?
P4 Au8 Au6 91.59(6) . . ?
C29 Au8 Au7 39.9(3) . . ?
P4 Au8 Au7 146.09(6) . . ?
Au6 Au8 Au7 54.572(10) . . ?
N2 P1 N1 106.7(4) . . ?
N2 P1 C15 103.6(4) . . ?
N1 P1 C15 104.4(4) . . ?
N2 P1 Au1 112.4(3) . . ?
N1 P1 Au1 109.6(2) . . ?
C15 P1 Au1 119.2(3) . . ?
N3 P2 N4 107.9(4) . . ?
N3 P2 C46 103.2(4) . . ?
N4 P2 C46 103.1(4) . . ?
N3 P2 Au2 110.9(3) . . ?
N4 P2 Au2 110.3(3) . . ?
C46 P2 Au2 120.6(3) . . ?
N6 P3 N5 109.1(4) . . ?
N6 P3 C18 102.9(4) . . ?
N5 P3 C18 102.5(4) . . ?
N6 P3 Au7 110.1(3) . . ?
N5 P3 Au7 109.4(3) . . ?
C18 P3 Au7 122.1(3) . . ?
N8 P4 N7 110.0(4) . . ?
N8 P4 C43 102.6(4) . . ?
N7 P4 C43 102.4(4) . . ?
N8 P4 Au8 109.5(3) . . ?
N7 P4 Au8 110.3(3) . . ?
C43 P4 Au8 121.3(3) . . ?
F6 P5 F4 179.5(4) . . ?
F6 P5 F2 89.4(5) . . ?
F4 P5 F2 90.6(5) . . ?
F6 P5 F1 88.7(5) . . ?
F4 P5 F1 91.3(5) . . ?
F2 P5 F1 177.8(5) . . ?
F6 P5 F5 90.1(4) . . ?
F4 P5 F5 90.4(4) . . ?
F2 P5 F5 91.7(4) . . ?
F1 P5 F5 89.4(4) . . ?
F6 P5 F3 88.6(4) . . ?
F4 P5 F3 90.9(4) . . ?
F2 P5 F3 89.3(4) . . ?
F1 P5 F3 89.6(4) . . ?
F5 P5 F3 178.3(4) . . ?
F10 P6 F7 89.6(4) . . ?
F10 P6 F9 90.6(4) . . ?
F7 P6 F9 90.6(4) . . ?
F10 P6 F12 178.4(4) . . ?
F7 P6 F12 89.8(4) . . ?
F9 P6 F12 91.0(3) . . ?
F10 P6 F8 90.8(4) . . ?
F7 P6 F8 178.8(4) . . ?
F9 P6 F8 90.6(4) . . ?
F12 P6 F8 89.7(4) . . ?
F10 P6 F11 89.5(3) . . ?
F7 P6 F11 89.2(3) . . ?
F9 P6 F11 179.8(4) . . ?
F12 P6 F11 88.9(3) . . ?
F8 P6 F11 89.6(3) . . ?
C7 N1 C10 109.5(8) . . ?
C7 N1 P1 124.6(6) . . ?
C10 N1 P1 125.9(6) . . ?
C11 N2 C14 106.6(8) . . ?
C11 N2 P1 124.2(7) . . ?
C14 N2 P1 127.1(7) . . ?
C53 N3 C56 107.5(8) . . ?
C53 N3 P2 127.4(6) . . ?
C56 N3 P2 125.1(7) . . ?
C52 N4 C49 106.7(8) . . ?
C52 N4 P2 127.8(7) . . ?
C49 N4 P2 125.4(7) . . ?
C21 N5 C24 107.7(8) . . ?
C21 N5 P3 125.6(7) . . ?
C24 N5 P3 126.7(7) . . ?
C25 N6 C28 107.8(7) . . ?
C25 N6 P3 125.3(6) . . ?
C28 N6 P3 126.9(6) . . ?
C39 N7 C42 107.7(8) . . ?
C39 N7 P4 128.7(7) . . ?
C42 N7 P4 123.6(7) . . ?
C35 N8 C38 109.5(9) . . ?
C35 N8 P4 126.5(8) . . ?
C38 N8 P4 122.4(7) . . ?
C2 C1 Au1 173.9(8) . . ?
C2 C1 Au2 78.0(6) . . ?
Au1 C1 Au2 105.9(4) . . ?
C1 C2 C3 163.8(9) . . ?
C1 C2 Au2 70.0(6) . . ?
C3 C2 Au2 125.9(6) . . ?
C2 C3 C4 110.2(9) . . ?
C2 C3 C5 109.7(9) . . ?
C4 C3 C5 111.6(9) . . ?
C2 C3 C6 105.4(8) . . ?
C4 C3 C6 108.8(10) . . ?
C5 C3 C6 110.9(10) . . ?
C3 C4 H4A 109.5 . . ?
C3 C4 H4B 109.5 . . ?
H4A C4 H4B 109.5 . . ?
C3 C4 H4C 109.5 . . ?
H4A C4 H4C 109.5 . . ?
H4B C4 H4C 109.5 . . ?
C3 C5 H5A 109.5 . . ?
C3 C5 H5B 109.5 . . ?
H5A C5 H5B 109.5 . . ?
C3 C5 H5C 109.5 . . ?
H5A C5 H5C 109.5 . . ?
H5B C5 H5C 109.5 . . ?
C3 C6 H6A 109.5 . . ?
C3 C6 H6B 109.5 . . ?
H6A C6 H6B 109.5 . . ?
C3 C6 H6C 109.5 . . ?
H6A C6 H6C 109.5 . . ?
H6B C6 H6C 109.5 . . ?
C8 C7 N1 107.0(9) . . ?
C8 C7 H7 126.5 . . ?
N1 C7 H7 126.5 . . ?
C7 C8 C9 108.2(9) . . ?
C7 C8 H8 125.9 . . ?
C9 C8 H8 125.9 . . ?
C10 C9 C8 108.8(9) . . ?
C10 C9 H9 125.6 . . ?
C8 C9 H9 125.6 . . ?
C9 C10 N1 106.5(9) . . ?
C9 C10 H10 126.8 . . ?
N1 C10 H10 126.8 . . ?
C12 C11 N2 108.6(9) . . ?
C12 C11 H11 125.7 . . ?
N2 C11 H11 125.7 . . ?
C11 C12 C13 107.7(9) . . ?
C11 C12 H12 126.2 . . ?
C13 C12 H12 126.2 . . ?
C14 C13 C12 107.8(9) . . ?
C14 C13 H13 126.1 . . ?
C12 C13 H13 126.1 . . ?
C13 C14 N2 109.3(9) . . ?
C13 C14 H14 125.4 . . ?
N2 C14 H14 125.4 . . ?
C16 C15 C20 119.7(7) . . ?
C16 C15 P1 120.6(6) . . ?
C20 C15 P1 119.7(6) . . ?
C17 C16 C15 119.4(8) . . ?
C17 C16 H16 120.3 . . ?
C15 C16 H16 120.3 . . ?
C18 C17 C16 120.7(8) . . ?
C18 C17 H17 119.7 . . ?
C16 C17 H17 119.7 . . ?
C17 C18 C19 119.8(7) . . ?
C17 C18 P3 119.3(6) . . ?
C19 C18 P3 120.8(6) . . ?
C20 C19 C18 120.2(8) . . ?
C20 C19 H19 119.9 . . ?
C18 C19 H19 119.9 . . ?
C19 C20 C15 120.0(8) . . ?
C19 C20 H20 120.0 . . ?
C15 C20 H20 120.0 . . ?
C22 C21 N5 108.1(9) . . ?
C22 C21 H21 125.9 . . ?
N5 C21 H21 125.9 . . ?
C21 C22 C23 108.6(9) . . ?
C21 C22 H22 125.7 . . ?
C23 C22 H22 125.7 . . ?
C24 C23 C22 107.4(9) . . ?
C24 C23 H23 126.3 . . ?
C22 C23 H23 126.3 . . ?
C23 C24 N5 108.1(9) . . ?
C23 C24 H24 125.9 . . ?
N5 C24 H24 125.9 . . ?
C26 C25 N6 108.3(8) . . ?
C26 C25 H25 125.9 . . ?
N6 C25 H25 125.9 . . ?
C25 C26 C27 108.2(9) . . ?
C25 C26 H26 125.9 . . ?
C27 C26 H26 125.9 . . ?
C28 C27 C26 108.0(9) . . ?
C28 C27 H27 126.0 . . ?
C26 C27 H27 126.0 . . ?
C27 C28 N6 107.7(8) . . ?
C27 C28 H28 126.1 . . ?
N6 C28 H28 126.1 . . ?
C30 C29 Au8 177.1(8) . . ?
C30 C29 Au7 78.7(6) . . ?
Au8 C29 Au7 104.0(4) . . ?
C29 C30 C31 165.8(9) . . ?
C29 C30 Au7 69.6(6) . . ?
C31 C30 Au7 124.0(6) . . ?
C30 C31 C33 108.3(8) . . ?
C30 C31 C32 111.6(7) . . ?
C33 C31 C32 112.2(9) . . ?
C30 C31 C34 105.9(8) . . ?
C33 C31 C34 111.9(9) . . ?
C32 C31 C34 106.8(9) . . ?
C31 C32 H32A 109.5 . . ?
C31 C32 H32B 109.5 . . ?
H32A C32 H32B 109.5 . . ?
C31 C32 H32C 109.5 . . ?
H32A C32 H32C 109.5 . . ?
H32B C32 H32C 109.5 . . ?
C31 C33 H33A 109.5 . . ?
C31 C33 H33B 109.5 . . ?
H33A C33 H33B 109.5 . . ?
C31 C33 H33C 109.5 . . ?
H33A C33 H33C 109.5 . . ?
H33B C33 H33C 109.5 . . ?
C31 C34 H34A 109.5 . . ?
C31 C34 H34B 109.5 . . ?
H34A C34 H34B 109.5 . . ?
C31 C34 H34C 109.5 . . ?
H34A C34 H34C 109.5 . . ?
H34B C34 H34C 109.5 . . ?
C36 C35 N8 105.6(12) . . ?
C36 C35 H35 127.2 . . ?
N8 C35 H35 127.2 . . ?
C35 C36 C37 109.5(11) . . ?
C35 C36 H36 125.2 . . ?
C37 C36 H36 125.2 . . ?
C38 C37 C36 107.8(12) . . ?
C38 C37 H37 126.1 . . ?
C36 C37 H37 126.1 . . ?
C37 C38 N8 107.6(11) . . ?
C37 C38 H38 126.2 . . ?
N8 C38 H38 126.2 . . ?
C40 C39 N7 108.3(10) . . ?
C40 C39 H39 125.9 . . ?
N7 C39 H39 125.9 . . ?
C39 C40 C41 108.4(11) . . ?
C39 C40 H40 125.8 . . ?
C41 C40 H40 125.8 . . ?
C42 C41 C40 108.3(11) . . ?
C42 C41 H41 125.8 . . ?
C40 C41 H41 125.8 . . ?
C41 C42 N7 107.2(10) . . ?
C41 C42 H42 126.4 . . ?
N7 C42 H42 126.4 . . ?
C48 C43 C44 120.0(8) . . ?
C48 C43 P4 120.0(7) . . ?
C44 C43 P4 120.0(7) . . ?
C43 C44 C45 119.9(8) . . ?
C43 C44 H44 120.1 . . ?
C45 C44 H44 120.1 . . ?
C46 C45 C44 119.5(8) . . ?
C46 C45 H45 120.3 . . ?
C44 C45 H45 120.3 . . ?
C47 C46 C45 119.8(8) . . ?
C47 C46 P2 121.2(6) . . ?
C45 C46 P2 119.0(7) . . ?
C48 C47 C46 120.8(8) . . ?
C48 C47 H47 119.6 . . ?
C46 C47 H47 119.6 . . ?
C47 C48 C43 119.9(8) . . ?
C47 C48 H48 120.0 . . ?
C43 C48 H48 120.0 . . ?
C50 C49 N4 109.1(10) . . ?
C50 C49 H49 125.4 . . ?
N4 C49 H49 125.4 . . ?
C49 C50 C51 107.0(10) . . ?
C49 C50 H50 126.5 . . ?
C51 C50 H50 126.5 . . ?
C52 C51 C50 108.8(9) . . ?
C52 C51 H51 125.6 . . ?
C50 C51 H51 125.6 . . ?
C51 C52 N4 108.4(10) . . ?
C51 C52 H52 125.8 . . ?
N4 C52 H52 125.8 . . ?
C54 C53 N3 108.6(9) . . ?
C54 C53 H53 125.7 . . ?
N3 C53 H53 125.7 . . ?
C53 C54 C55 107.4(10) . . ?
C53 C54 H54 126.3 . . ?
C55 C54 H54 126.3 . . ?
C56 C55 C54 108.2(9) . . ?
C56 C55 H55 125.9 . . ?
C54 C55 H55 125.9 . . ?
C55 C56 N3 108.3(9) . . ?
C55 C56 H56 125.8 . . ?
N3 C56 H56 125.8 . . ?
C58 C57 Au3 172.4(8) . . ?
C58 C57 Au4 82.2(6) . . ?
Au3 C57 Au4 104.4(4) . . ?
C57 C58 C59 167.8(9) . . ?
C57 C58 Au4 66.1(6) . . ?
C59 C58 Au4 126.0(7) . . ?
C58 C59 C62 111.7(9) . . ?
C58 C59 C61 107.4(8) . . ?
C62 C59 C61 112.0(11) . . ?
C58 C59 C60 106.7(10) . . ?
C62 C59 C60 110.4(10) . . ?
C61 C59 C60 108.4(11) . . ?
C59 C60 H60A 109.5 . . ?
C59 C60 H60B 109.5 . . ?
H60A C60 H60B 109.5 . . ?
C59 C60 H60C 109.5 . . ?
H60A C60 H60C 109.5 . . ?
H60B C60 H60C 109.5 . . ?
C59 C61 H61A 109.5 . . ?
C59 C61 H61B 109.5 . . ?
H61A C61 H61B 109.5 . . ?
C59 C61 H61C 109.5 . . ?
H61A C61 H61C 109.5 . . ?
H61B C61 H61C 109.5 . . ?
C59 C62 H62A 109.5 . . ?
C59 C62 H62B 109.5 . . ?
H62A C62 H62B 109.5 . . ?
C59 C62 H62C 109.5 . . ?
H62A C62 H62C 109.5 . . ?
H62B C62 H62C 109.5 . . ?
C64 C63 Au6 175.3(8) . . ?
C64 C63 Au4 82.8(6) . . ?
Au6 C63 Au4 101.8(4) . . ?
C63 C64 C65 167.1(10) . . ?
C63 C64 Au4 65.2(6) . . ?
C65 C64 Au4 127.6(7) . . ?
C64 C65 C66 110.4(9) . . ?
C64 C65 C67 108.3(10) . . ?
C66 C65 C67 112.0(11) . . ?
C64 C65 C68 105.2(9) . . ?
C66 C65 C68 112.2(11) . . ?
C67 C65 C68 108.4(9) . . ?
C65 C66 H66A 109.5 . . ?
C65 C66 H66B 109.5 . . ?
H66A C66 H66B 109.5 . . ?
C65 C66 H66C 109.5 . . ?
H66A C66 H66C 109.5 . . ?
H66B C66 H66C 109.5 . . ?
C65 C67 H67A 109.5 . . ?
C65 C67 H67B 109.5 . . ?
H67A C67 H67B 109.5 . . ?
C65 C67 H67C 109.5 . . ?
H67A C67 H67C 109.5 . . ?
H67B C67 H67C 109.5 . . ?
C65 C68 H68A 109.5 . . ?
C65 C68 H68B 109.5 . . ?
H68A C68 H68B 109.5 . . ?
C65 C68 H68C 109.5 . . ?
H68A C68 H68C 109.5 . . ?
H68B C68 H68C 109.5 . . ?
C70 C69 Au3 177.1(7) . . ?
C70 C69 Au5 79.9(6) . . ?
Au3 C69 Au5 102.0(3) . . ?
C69 C70 C71 167.4(9) . . ?
C69 C70 Au5 68.4(6) . . ?
C71 C70 Au5 124.2(7) . . ?
C70 C71 C73 110.3(9) . . ?
C70 C71 C74 109.7(8) . . ?
C73 C71 C74 110.0(9) . . ?
C70 C71 C72 107.8(8) . . ?
C73 C71 C72 109.2(9) . . ?
C74 C71 C72 109.8(9) . . ?
C71 C72 H72A 109.5 . . ?
C71 C72 H72B 109.5 . . ?
H72A C72 H72B 109.5 . . ?
C71 C72 H72C 109.5 . . ?
H72A C72 H72C 109.5 . . ?
H72B C72 H72C 109.5 . . ?
C71 C73 H73A 109.5 . . ?
C71 C73 H73B 109.5 . . ?
H73A C73 H73B 109.5 . . ?
C71 C73 H73C 109.5 . . ?
H73A C73 H73C 109.5 . . ?
H73B C73 H73C 109.5 . . ?
C71 C74 H74A 109.5 . . ?
C71 C74 H74B 109.5 . . ?
H74A C74 H74B 109.5 . . ?
C71 C74 H74C 109.5 . . ?
H74A C74 H74C 109.5 . . ?
H74B C74 H74C 109.5 . . ?
C76 C75 Au6 173.7(9) . . ?
C76 C75 Au5 83.9(7) . . ?
Au6 C75 Au5 101.7(4) . . ?
C75 C76 C77 164.9(11) . . ?
C75 C76 Au5 65.6(7) . . ?
C77 C76 Au5 129.5(8) . . ?
C76 C77 C78 113.2(13) . . ?
C76 C77 C79 105.8(12) . . ?
C78 C77 C79 110.3(15) . . ?
C76 C77 C80 109.0(12) . . ?
C78 C77 C80 109.1(14) . . ?
C79 C77 C80 109.4(14) . . ?
C77 C78 H78A 109.5 . . ?
C77 C78 H78B 109.5 . . ?
H78A C78 H78B 109.5 . . ?
C77 C78 H78C 109.5 . . ?
H78A C78 H78C 109.5 . . ?
H78B C78 H78C 109.5 . . ?
C77 C79 H79A 109.5 . . ?
C77 C79 H79B 109.5 . . ?
H79A C79 H79B 109.5 . . ?
C77 C79 H79C 109.5 . . ?
H79A C79 H79C 109.5 . . ?
H79B C79 H79C 109.5 . . ?
C77 C80 H80A 109.5 . . ?
C77 C80 H80B 109.5 . . ?
H80A C80 H80B 109.5 . . ?
C77 C80 H80C 109.5 . . ?
H80A C80 H80C 109.5 . . ?
H80B C80 H80C 109.5 . . ?
Cl2 C81 Cl1 113.1(9) . . ?
Cl2 C81 H81A 109.0 . . ?
Cl1 C81 H81A 109.0 . . ?
Cl2 C81 H81B 109.0 . . ?
Cl1 C81 H81B 109.0 . . ?
H81A C81 H81B 107.8 . . ?
Cl4 C82 Cl3 121.6(13) . . ?
Cl4 C82 H82A 106.9 . . ?
Cl3 C82 H82A 106.9 . . ?
Cl4 C82 H82B 106.9 . . ?
Cl3 C82 H82B 106.9 . . ?
H82A C82 H82B 106.7 . . ?
Cl6 C83A Cl5 135.4(19) . . ?
Cl6 C83A H83A 103.3 . . ?
Cl5 C83A H83A 103.3 . . ?
Cl6 C83A H83B 103.3 . . ?
Cl5 C83A H83B 103.3 . . ?
H83A C83A H83B 105.2 . . ?
Cl5 C83B Cl6 128.5(17) . . ?
Cl5 C83B H83C 105.2 . . ?
Cl6 C83B H83C 105.2 . . ?
Cl5 C83B H83D 105.2 . . ?
Cl6 C83B H83D 105.2 . . ?
H83C C83B H83D 105.9 . . ?
C83B Cl5 C83A 47.4(15) . . ?
C83A Cl6 C83B 48.5(16) . . ?
C85 C84 H84A 109.5 . . ?
C85 C84 H84B 109.5 . . ?
H84A C84 H84B 109.5 . . ?
C85 C84 H84C 109.5 . . ?
H84A C84 H84C 109.5 . . ?
H84B C84 H84C 109.5 . . ?
O1 C85 C84 111.5(18) . . ?
O1 C85 H85A 109.3 . . ?
C84 C85 H85A 109.3 . . ?
O1 C85 H85B 109.3 . . ?
C84 C85 H85B 109.3 . . ?
H85A C85 H85B 108.0 . . ?
O1 C86 C87 113.4(19) . . ?
O1 C86 H86A 108.9 . . ?
C87 C86 H86A 108.9 . . ?
O1 C86 H86B 108.9 . . ?
C87 C86 H86B 108.9 . . ?
H86A C86 H86B 107.7 . . ?
C86 C87 H87A 109.5 . . ?
C86 C87 H87B 109.5 . . ?
H87A C87 H87B 109.5 . . ?
C86 C87 H87C 109.5 . . ?
H87A C87 H87C 109.5 . . ?
H87B C87 H87C 109.5 . . ?
C85 O1 C86 132.4(19) . . ?

loop_
_geom_bond_atom_site_label_1
_geom_bond_atom_site_label_2
_geom_bond_distance
_geom_bond_site_symmetry_2
_geom_bond_publ_flag
Au1 C1 1.990(9) . ?
Au1 P1 2.245(2) . yes
Au1 Au3 2.9633(4) . yes
Au1 Au2 3.3421(4) . yes
Au2 C1 2.194(9) . ?
Au2 P2 2.255(2) . yes
Au2 C2 2.284(9) . ?
Au2 Au3 2.9242(4) . yes
Au3 C69 1.983(9) . ?
Au3 C57 2.008(9) . ?
Au3 Au5 3.2198(5) . yes
Au3 Au4 3.2542(4) . yes
Au4 C57 2.111(8) . ?
Au4 C63 2.126(9) . ?
Au4 C58 2.287(9) . ?
Au4 C64 2.323(9) . ?
Au4 Au6 3.1939(5) . yes
Au5 C75 2.131(8) . ?
Au5 C69 2.158(8) . ?
Au5 C70 2.286(9) . ?
Au5 C76 2.328(11) . ?
Au5 Au6 3.2116(5) . yes
Au6 C63 1.989(10) . ?
Au6 C75 2.009(11) . ?
Au6 Au7 2.8798(4) . yes
Au6 Au8 2.9270(5) . yes
Au7 C29 2.190(9) . ?
Au7 P3 2.249(2) . yes
Au7 C30 2.291(8) . ?
Au7 Au8 3.3107(5) . yes
Au8 C29 2.008(9) . ?
Au8 P4 2.251(2) . yes
P1 N2 1.657(8) . ?
P1 N1 1.706(8) . ?
P1 C15 1.798(8) . ?
P2 N3 1.677(8) . ?
P2 N4 1.685(7) . ?
P2 C46 1.812(8) . ?
P3 N6 1.678(7) . ?
P3 N5 1.693(7) . ?
P3 C18 1.804(8) . ?
P4 N8 1.672(8) . ?
P4 N7 1.684(8) . ?
P4 C43 1.816(9) . ?
P5 F6 1.581(8) . ?
P5 F4 1.582(8) . ?
P5 F2 1.587(7) . ?
P5 F1 1.590(7) . ?
P5 F5 1.592(6) . ?
P5 F3 1.608(6) . ?
P6 F10 1.589(7) . ?
P6 F7 1.590(7) . ?
P6 F9 1.591(6) . ?
P6 F12 1.592(6) . ?
P6 F8 1.593(6) . ?
P6 F11 1.621(5) . ?
N1 C7 1.373(12) . ?
N1 C10 1.394(11) . ?
N2 C11 1.399(12) . ?
N2 C14 1.404(11) . ?
N3 C53 1.381(13) . ?
N3 C56 1.406(11) . ?
N4 C52 1.392(11) . ?
N4 C49 1.392(13) . ?
N5 C21 1.389(12) . ?
N5 C24 1.403(11) . ?
N6 C25 1.383(11) . ?
N6 C28 1.391(11) . ?
N7 C39 1.399(12) . ?
N7 C42 1.431(12) . ?
N8 C35 1.387(13) . ?
N8 C38 1.394(13) . ?
C1 C2 1.236(12) . ?
C2 C3 1.488(12) . ?
C3 C4 1.515(16) . ?
C3 C5 1.532(16) . ?
C3 C6 1.533(14) . ?
C4 H4A 0.9800 . ?
C4 H4B 0.9800 . ?
C4 H4C 0.9800 . ?
C5 H5A 0.9800 . ?
C5 H5B 0.9800 . ?
C5 H5C 0.9800 . ?
C6 H6A 0.9800 . ?
C6 H6B 0.9800 . ?
C6 H6C 0.9800 . ?
C7 C8 1.346(13) . ?
C7 H7 0.9500 . ?
C8 C9 1.406(15) . ?
C8 H8 0.9500 . ?
C9 C10 1.336(14) . ?
C9 H9 0.9500 . ?
C10 H10 0.9500 . ?
C11 C12 1.361(14) . ?
C11 H11 0.9500 . ?
C12 C13 1.424(15) . ?
C12 H12 0.9500 . ?
C13 C14 1.343(14) . ?
C13 H13 0.9500 . ?
C14 H14 0.9500 . ?
C15 C16 1.400(12) . ?
C15 C20 1.401(12) . ?
C16 C17 1.389(11) . ?
C16 H16 0.9500 . ?
C17 C18 1.377(11) . ?
C17 H17 0.9500 . ?
C18 C19 1.400(12) . ?
C19 C20 1.376(11) . ?
C19 H19 0.9500 . ?
C20 H20 0.9500 . ?
C21 C22 1.337(15) . ?
C21 H21 0.9500 . ?
C22 C23 1.426(16) . ?
C22 H22 0.9500 . ?
C23 C24 1.343(14) . ?
C23 H23 0.9500 . ?
C24 H24 0.9500 . ?
C25 C26 1.348(13) . ?
C25 H25 0.9500 . ?
C26 C27 1.400(14) . ?
C26 H26 0.9500 . ?
C27 C28 1.356(13) . ?
C27 H27 0.9500 . ?
C28 H28 0.9500 . ?
C29 C30 1.229(12) . ?
C30 C31 1.483(12) . ?
C31 C33 1.519(15) . ?
C31 C32 1.527(13) . ?
C31 C34 1.531(14) . ?
C32 H32A 0.9800 . ?
C32 H32B 0.9800 . ?
C32 H32C 0.9800 . ?
C33 H33A 0.9800 . ?
C33 H33B 0.9800 . ?
C33 H33C 0.9800 . ?
C34 H34A 0.9800 . ?
C34 H34B 0.9800 . ?
C34 H34C 0.9800 . ?
C35 C36 1.364(17) . ?
C35 H35 0.9500 . ?
C36 C37 1.404(19) . ?
C36 H36 0.9500 . ?
C37 C38 1.341(16) . ?
C37 H37 0.9500 . ?
C38 H38 0.9500 . ?
C39 C40 1.337(15) . ?
C39 H39 0.9500 . ?
C40 C41 1.441(17) . ?
C40 H40 0.9500 . ?
C41 C42 1.340(15) . ?
C41 H41 0.9500 . ?
C42 H42 0.9500 . ?
C43 C48 1.378(12) . ?
C43 C44 1.387(13) . ?
C44 C45 1.394(12) . ?
C44 H44 0.9500 . ?
C45 C46 1.383(11) . ?
C45 H45 0.9500 . ?
C46 C47 1.381(12) . ?
C47 C48 1.370(12) . ?
C47 H47 0.9500 . ?
C48 H48 0.9500 . ?
C49 C50 1.345(13) . ?
C49 H49 0.9500 . ?
C50 C51 1.412(16) . ?
C50 H50 0.9500 . ?
C51 C52 1.337(14) . ?
C51 H51 0.9500 . ?
C52 H52 0.9500 . ?
C53 C54 1.351(14) . ?
C53 H53 0.9500 . ?
C54 C55 1.428(15) . ?
C54 H54 0.9500 . ?
C55 C56 1.331(14) . ?
C55 H55 0.9500 . ?
C56 H56 0.9500 . ?
C57 C58 1.212(13) . ?
C58 C59 1.493(14) . ?
C59 C62 1.513(15) . ?
C59 C61 1.519(15) . ?
C59 C60 1.558(18) . ?
C60 H60A 0.9800 . ?
C60 H60B 0.9800 . ?
C60 H60C 0.9800 . ?
C61 H61A 0.9800 . ?
C61 H61B 0.9800 . ?
C61 H61C 0.9800 . ?
C62 H62A 0.9800 . ?
C62 H62B 0.9800 . ?
C62 H62C 0.9800 . ?
C63 C64 1.238(14) . ?
C64 C65 1.494(14) . ?
C65 C66 1.502(17) . ?
C65 C67 1.531(15) . ?
C65 C68 1.558(15) . ?
C66 H66A 0.9800 . ?
C66 H66B 0.9800 . ?
C66 H66C 0.9800 . ?
C67 H67A 0.9800 . ?
C67 H67B 0.9800 . ?
C67 H67C 0.9800 . ?
C68 H68A 0.9800 . ?
C68 H68B 0.9800 . ?
C68 H68C 0.9800 . ?
C69 C70 1.222(12) . ?
C70 C71 1.495(13) . ?
C71 C73 1.526(16) . ?
C71 C74 1.527(13) . ?
C71 C72 1.532(14) . ?
C72 H72A 0.9800 . ?
C72 H72B 0.9800 . ?
C72 H72C 0.9800 . ?
C73 H73A 0.9800 . ?
C73 H73B 0.9800 . ?
C73 H73C 0.9800 . ?
C74 H74A 0.9800 . ?
C74 H74B 0.9800 . ?
C74 H74C 0.9800 . ?
C75 C76 1.188(14) . ?
C76 C77 1.485(17) . ?
C77 C78 1.51(2) . ?
C77 C79 1.521(19) . ?
C77 C80 1.55(2) . ?
C78 H78A 0.9800 . ?
C78 H78B 0.9800 . ?
C78 H78C 0.9800 . ?
C79 H79A 0.9800 . ?
C79 H79B 0.9800 . ?
C79 H79C 0.9800 . ?
C80 H80A 0.9800 . ?
C80 H80B 0.9800 . ?
C80 H80C 0.9800 . ?
C81 Cl2 1.652(17) . ?
C81 Cl1 1.759(18) . ?
C81 H81A 0.9900 . ?
C81 H81B 0.9900 . ?
C82 Cl4 1.572(19) . ?
C82 Cl3 1.652(16) . ?
C82 H82A 0.9900 . ?
C82 H82B 0.9900 . ?
C83A Cl6 1.483(16) . ?
C83A Cl5 1.575(16) . ?
C83A H83A 0.9900 . ?
C83A H83B 0.9900 . ?
C83B Cl5 1.564(16) . ?
C83B Cl6 1.578(16) . ?
C83B H83C 0.9900 . ?
C83B H83D 0.9900 . ?
C84 C85 1.41(2) . ?
C84 H84A 0.9800 . ?
C84 H84B 0.9800 . ?
C84 H84C 0.9800 . ?
C85 O1 1.35(3) . ?
C85 H85A 0.9900 . ?
C85 H85B 0.9900 . ?
C86 O1 1.388(10) . ?
C86 C87 1.41(2) . ?
C86 H86A 0.9900 . ?
C86 H86B 0.9900 . ?
C87 H87A 0.9800 . ?
C87 H87B 0.9800 . ?
C87 H87C 0.9800 . ?
